data_1559840
loop_
_publ_author_name
'Chen, Pengyun'
'Xia, Mingjun'
'Li, Rukang'

_publ_section_title
;
 Mixed Alkali Neodymium Orthoborates: K9 Li3 Nd3 (BO3 )7 and A 2 LiNd(BO3
 )2 (A = Rb, Cs)
;
_journal_issue 5
_journal_name_full 'Zeitschrift f\"ur anorganische und allgemeine Chemie'
_journal_page_first 424
_journal_page_last 430
_journal_paper_doi 10.1002/zaac.201500804
_journal_volume 642
_journal_year 2016
_chemical_formula_sum 'B2 Cs2 Li Nd O6'
_chemical_formula_weight 534.62
_space_group_IT_number 57
_space_group_name_Hall '-P 2c 2b'
_space_group_name_H-M_alt 'P b c m'
_symmetry_cell_setting orthorhombic
_symmetry_space_group_name_H-M 'P b c m'
_atom_sites_solution_hydrogens .
_atom_sites_solution_primary direct
_atom_sites_solution_secondary difmap
_audit_creation_method SHELXL-97
_cell_angle_alpha 90.00
_cell_angle_beta 90.00
_cell_angle_gamma 90.00
_cell_formula_units_Z 4
_cell_length_a 7.2113(3)
_cell_length_b 9.9621(4)
_cell_length_c 10.3347(4)
_cell_measurement_temperature 296(2)
_cell_volume 742.44(5)
_computing_structure_refinement 'SHELXL-97 (Sheldrick, 1997)'
_computing_structure_solution 'SHELXS-97 (Sheldrick, 1990)'
_diffrn_ambient_temperature 296(2)
_diffrn_measured_fraction_theta_full 1.000
_diffrn_measured_fraction_theta_max 1.000
_diffrn_measurement_device_type
;
 Bruker APEX II Smart CCD
;
_diffrn_radiation_monochromator graphite
_diffrn_radiation_source 'fine-focus sealed tube'
_diffrn_radiation_type MoK\a
_diffrn_radiation_wavelength 0.71073
_diffrn_reflns_av_R_equivalents 0.0262
_diffrn_reflns_av_sigmaI/netI 0.0175
_diffrn_reflns_limit_h_max 8
_diffrn_reflns_limit_h_min -8
_diffrn_reflns_limit_k_max 11
_diffrn_reflns_limit_k_min -7
_diffrn_reflns_limit_l_max 12
_diffrn_reflns_limit_l_min -12
_diffrn_reflns_number 4341
_diffrn_reflns_theta_full 24.97
_diffrn_reflns_theta_max 24.97
_diffrn_reflns_theta_min 2.82
_exptl_absorpt_coefficient_mu 16.632
_exptl_absorpt_correction_T_max 1.000
_exptl_absorpt_correction_T_min 0.299
_exptl_absorpt_correction_type multi-scan
_exptl_crystal_colour Purple
_exptl_crystal_density_diffrn 4.783
_exptl_crystal_density_method 'not measured'
_exptl_crystal_description Prism
_exptl_crystal_F_000 924
_exptl_crystal_size_max 0.2
_exptl_crystal_size_mid 0.1
_exptl_crystal_size_min 0.06
_refine_diff_density_max 1.163
_refine_diff_density_min -0.885
_refine_diff_density_rms 0.204
_refine_ls_extinction_coef 0.0197(5)
_refine_ls_extinction_expression Fc^*^=kFc[1+0.001xFc^2^\l^3^/sin(2\q)]^-1/4^
_refine_ls_extinction_method SHELXL
_refine_ls_goodness_of_fit_ref 1.346
_refine_ls_hydrogen_treatment undef
_refine_ls_matrix_type full
_refine_ls_number_parameters 66
_refine_ls_number_reflns 693
_refine_ls_number_restraints 0
_refine_ls_restrained_S_all 1.346
_refine_ls_R_factor_all 0.0167
_refine_ls_R_factor_gt 0.0166
_refine_ls_shift/su_max 0.000
_refine_ls_shift/su_mean 0.000
_refine_ls_structure_factor_coef Fsqd
_refine_ls_weighting_details 'calc w=1/[\s^2^(Fo^2^)+(0.0171P)^2^+0.7535P] where P=(Fo^2^+2Fc^2^)/3'
_refine_ls_weighting_scheme calc
_refine_ls_wR_factor_gt 0.0382
_refine_ls_wR_factor_ref 0.0383
_reflns_number_gt 690
_reflns_number_total 693
_reflns_threshold_expression >2sigma(I)
_cod_data_source_file Cs2LiNdBO32.cif
_cod_data_source_block zhn20150129_c3_0m
_cod_depositor_comments
;
The following automatic conversions were performed:

data item '_exptl_absorpt_correction_type' value 'Multi-scan' was
changed to 'multi-scan' in accordance with the built-in table derived
from the CIF Core dictionary named 'cif_core.dic' version 2.4.5 last
updated on 2014-11-21.

Automatic conversion script
Id: cif_fix_values 8369 2020-08-20 11:38:08Z andrius 
;
_cod_original_sg_symbol_H-M Pbcm
_cod_database_code 1559840

loop_
_symmetry_equiv_pos_as_xyz
'x, y, z'
'-x, -y, z+1/2'
'-x, y+1/2, -z+1/2'
'x, -y+1/2, -z'
'-x, -y, -z'
'x, y, -z-1/2'
'x, -y-1/2, z-1/2'
'-x, y-1/2, z'

loop_
_atom_site_label
_atom_site_type_symbol
_atom_site_fract_x
_atom_site_fract_y
_atom_site_fract_z
_atom_site_U_iso_or_equiv
_atom_site_adp_type
_atom_site_occupancy
_atom_site_symmetry_multiplicity
_atom_site_calc_flag
_atom_site_refinement_flags
_atom_site_disorder_assembly
_atom_site_disorder_group
Nd1 Nd 0.14150(4) 0.22692(3) 0.2500 0.00617(14) Uani 1 2 d S . .
Cs1 Cs -0.27565(4) 0.07769(3) 0.44692(2) 0.01640(14) Uani 1 1 d . . .
O1 O -0.0202(5) -0.0126(4) 0.2500 0.0142(8) Uani 1 2 d S . .
O2 O 0.1167(5) 0.2500 0.5000 0.0139(8) Uani 1 2 d S . .
O3 O -0.1777(5) 0.2946(4) 0.2500 0.0100(8) Uani 1 2 d S . .
O4 O 0.3073(5) 0.0147(4) 0.2500 0.0160(8) Uani 1 2 d S . .
O5 O 0.3980(4) 0.2883(3) 0.1112(2) 0.0109(6) Uani 1 1 d . . .
B1 B 0.1544(9) -0.0687(6) 0.2500 0.0084(12) Uani 1 2 d S . .
B2 B 0.3078(9) 0.2500 0.5000 0.0069(11) Uani 1 2 d S . .
Li1 Li 0.5515(12) 0.3379(9) 0.2500 0.0111(18) Uani 1 2 d S . .

loop_
_atom_site_aniso_label
_atom_site_aniso_U_11
_atom_site_aniso_U_22
_atom_site_aniso_U_33
_atom_site_aniso_U_23
_atom_site_aniso_U_13
_atom_site_aniso_U_12
Nd1 0.00272(19) 0.0076(2) 0.00823(19) 0.000 0.000 -0.00020(10)
Cs1 0.0198(2) 0.0112(2) 0.0182(2) -0.00017(8) 0.00930(10) 0.00078(9)
O1 0.011(2) 0.016(2) 0.0153(19) 0.000 0.000 0.0050(16)
O2 0.0074(19) 0.023(2) 0.012(2) 0.0035(16) 0.000 0.000
O3 0.0039(18) 0.0088(18) 0.0174(19) 0.000 0.000 -0.0009(15)
O4 0.010(2) 0.0084(19) 0.029(2) 0.000 0.000 0.0003(16)
O5 0.0088(13) 0.0157(15) 0.0081(13) 0.0002(10) 0.0002(11) -0.0019(11)
B1 0.007(3) 0.010(3) 0.008(3) 0.000 0.000 0.003(2)
B2 0.011(3) 0.004(3) 0.006(3) -0.002(2) 0.000 0.000
Li1 0.009(4) 0.012(5) 0.012(4) 0.000 0.000 -0.003(3)

loop_
_atom_type_symbol
_atom_type_description
_atom_type_scat_dispersion_real
_atom_type_scat_dispersion_imag
_atom_type_scat_source
Li Li -0.0003 0.0001 'International Tables Vol C Tables 4.2.6.8 and 6.1.1.4'
B B 0.0013 0.0007 'International Tables Vol C Tables 4.2.6.8 and 6.1.1.4'
O O 0.0106 0.0060 'International Tables Vol C Tables 4.2.6.8 and 6.1.1.4'
Cs Cs -0.3680 2.1192 'International Tables Vol C Tables 4.2.6.8 and 6.1.1.4'
Nd Nd -0.1943 3.0179 'International Tables Vol C Tables 4.2.6.8 and 6.1.1.4'

loop_
_geom_angle_atom_site_label_1
_geom_angle_atom_site_label_2
_geom_angle_atom_site_label_3
_geom_angle
_geom_angle_site_symmetry_1
_geom_angle_site_symmetry_3
O3 Nd1 O5 131.50(8) . 6_556
O3 Nd1 O5 131.50(8) . .
O5 Nd1 O5 72.76(12) 6_556 .
O3 Nd1 O4 135.82(12) . .
O5 Nd1 O4 81.00(10) 6_556 .
O5 Nd1 O4 81.00(10) . .
O3 Nd1 O2 84.78(8) . 6_556
O5 Nd1 O2 128.30(10) 6_556 6_556
O5 Nd1 O2 56.01(10) . 6_556
O4 Nd1 O2 96.37(4) . 6_556
O3 Nd1 O2 84.78(8) . .
O5 Nd1 O2 56.01(10) 6_556 .
O5 Nd1 O2 128.30(10) . .
O4 Nd1 O2 96.37(4) . .
O2 Nd1 O2 167.13(10) 6_556 .
O3 Nd1 O1 80.28(12) . .
O5 Nd1 O1 124.24(8) 6_556 .
O5 Nd1 O1 124.24(8) . .
O4 Nd1 O1 55.54(12) . .
O2 Nd1 O1 92.82(4) 6_556 .
O2 Nd1 O1 92.82(4) . .
O3 Nd1 O1 55.05(12) . 3
O5 Nd1 O1 90.27(9) 6_556 3
O5 Nd1 O1 90.27(9) . 3
O4 Nd1 O1 169.13(12) . 3
O2 Nd1 O1 83.93(3) 6_556 3
O2 Nd1 O1 83.93(3) . 3
O1 Nd1 O1 135.325(15) . 3
O3 Nd1 B2 112.34(11) . .
O5 Nd1 B2 28.67(13) 6_556 .
O5 Nd1 B2 101.25(13) . .
O4 Nd1 B2 82.15(7) . .
O2 Nd1 B2 156.96(13) 6_556 .
O2 Nd1 B2 28.77(15) . .
O1 Nd1 B2 104.87(5) . .
O1 Nd1 B2 93.31(5) 3 .
O3 Nd1 B2 112.34(11) . 6_556
O5 Nd1 B2 101.25(13) 6_556 6_556
O5 Nd1 B2 28.67(13) . 6_556
O4 Nd1 B2 82.15(7) . 6_556
O2 Nd1 B2 28.77(15) 6_556 6_556
O2 Nd1 B2 156.96(13) . 6_556
O1 Nd1 B2 104.87(5) . 6_556
O1 Nd1 B2 93.31(5) 3 6_556
B2 Nd1 B2 129.4(2) . 6_556
O3 Nd1 B1 108.14(15) . .
O5 Nd1 B1 103.20(11) 6_556 .
O5 Nd1 B1 103.20(11) . .
O4 Nd1 B1 27.68(15) . .
O2 Nd1 B1 95.196(10) 6_556 .
O2 Nd1 B1 95.196(10) . .
O1 Nd1 B1 27.86(14) . .
O1 Nd1 B1 163.19(14) 3 .
B2 Nd1 B1 93.85(5) . .
B2 Nd1 B1 93.85(5) 6_556 .
O3 Nd1 B1 27.33(15) . 3
O5 Nd1 B1 112.25(11) 6_556 3
O5 Nd1 B1 112.25(11) . 3
O4 Nd1 B1 163.15(15) . 3
O2 Nd1 B1 83.63(6) 6_556 3
O2 Nd1 B1 83.63(6) . 3
O1 Nd1 B1 107.61(14) . 3
O1 Nd1 B1 27.72(14) 3 3
B2 Nd1 B1 104.36(9) . 3
B2 Nd1 B1 104.36(9) 6_556 3
B1 Nd1 B1 135.47(10) . 3
O1 Cs1 O3 66.60(9) . .
O1 Cs1 O5 75.73(9) . 3_545
O3 Cs1 O5 126.90(7) . 3_545
O1 Cs1 O5 167.00(7) . 7_466
O3 Cs1 O5 103.23(8) . 7_466
O5 Cs1 O5 106.52(6) 3_545 7_466
O1 Cs1 O5 122.64(7) . 6_456
O3 Cs1 O5 65.30(8) . 6_456
O5 Cs1 O5 111.47(4) 3_545 6_456
O5 Cs1 O5 44.42(9) 7_466 6_456
O1 Cs1 B1 119.89(12) . 5_556
O3 Cs1 B1 126.84(12) . 5_556
O5 Cs1 B1 103.84(12) 3_545 5_556
O5 Cs1 B1 72.42(11) 7_466 5_556
O5 Cs1 B1 113.28(12) 6_456 5_556
O1 Cs1 O4 129.14(9) . 5_556
O3 Cs1 O4 148.62(8) . 5_556
O5 Cs1 O4 84.43(8) 3_545 5_556
O5 Cs1 O4 63.75(8) 7_466 5_556
O5 Cs1 O4 108.17(8) 6_456 5_556
B1 Cs1 O4 24.42(13) 5_556 5_556
O1 Cs1 B2 81.65(10) . 5_556
O3 Cs1 B2 145.40(6) . 5_556
O5 Cs1 B2 24.44(8) 3_545 5_556
O5 Cs1 B2 105.78(10) 7_466 5_556
O5 Cs1 B2 128.51(12) 6_456 5_556
B1 Cs1 B2 80.35(11) 5_556 5_556
O4 Cs1 B2 63.91(6) 5_556 5_556
O1 Cs1 O2 74.73(8) . .
O3 Cs1 O2 63.34(6) . .
O5 Cs1 O2 138.93(6) 3_545 .
O5 Cs1 O2 108.70(6) 7_466 .
O5 Cs1 O2 108.34(6) 6_456 .
B1 Cs1 O2 68.29(11) 5_556 .
O4 Cs1 O2 92.65(7) 5_556 .
B2 Cs1 O2 122.37(11) 5_556 .
O1 Cs1 O3 128.55(9) . 7_566
O3 Cs1 O3 107.26(4) . 7_566
O5 Cs1 O3 125.53(7) 3_545 7_566
O5 Cs1 O3 60.98(7) 7_466 7_566
O5 Cs1 O3 94.52(7) 6_456 7_566
B1 Cs1 O3 23.37(12) 5_556 7_566
O4 Cs1 O3 41.40(9) 5_556 7_566
B2 Cs1 O3 103.11(6) 5_556 7_566
O2 Cs1 O3 59.38(6) . 7_566
O1 Cs1 Li1 159.93(15) . 7_466
O3 Cs1 Li1 120.86(15) . 7_466
O5 Cs1 Li1 107.46(15) 3_545 7_466
O5 Cs1 Li1 32.38(14) 7_466 7_466
O5 Cs1 Li1 75.37(14) 6_456 7_466
B1 Cs1 Li1 40.10(17) 5_556 7_466
O4 Cs1 Li1 34.94(15) 5_556 7_466
B2 Cs1 Li1 93.67(15) 5_556 7_466
O2 Cs1 Li1 91.79(15) . 7_466
O3 Cs1 Li1 33.55(16) 7_566 7_466
O1 Cs1 B2 144.07(5) . 1_455
O3 Cs1 B2 87.47(8) . 1_455
O5 Cs1 B2 104.13(7) 3_545 1_455
O5 Cs1 B2 23.09(5) 7_466 1_455
O5 Cs1 B2 23.09(5) 6_456 1_455
B1 Cs1 B2 95.35(11) 5_556 1_455
O4 Cs1 B2 85.88(7) 5_556 1_455
B2 Cs1 B2 113.34(6) 5_556 1_455
O2 Cs1 B2 116.54(7) . 1_455
O3 Cs1 B2 81.54(7) 7_566 1_455
Li1 Cs1 B2 55.43(13) 7_466 1_455
B1 O1 Nd1 87.9(3) . .
B1 O1 Nd1 84.7(3) . 3_545
Nd1 O1 Nd1 172.57(16) . 3_545
B1 O1 Cs1 135.17(5) . 6_556
Nd1 O1 Cs1 90.03(9) . 6_556
Nd1 O1 Cs1 95.24(10) 3_545 6_556
B1 O1 Cs1 135.17(5) . .
Nd1 O1 Cs1 90.03(9) . .
Nd1 O1 Cs1 95.24(10) 3_545 .
Cs1 O1 Cs1 89.59(10) 6_556 .
B2 O2 Nd1 86.05(9) . 7_566
B2 O2 Nd1 86.05(9) . .
Nd1 O2 Nd1 172.10(17) 7_566 .
B2 O2 Cs1 147.50(4) . .
Nd1 O2 Cs1 105.42(8) 7_566 .
Nd1 O2 Cs1 81.39(6) . .
B2 O2 Cs1 147.50(4) . 4_556
Nd1 O2 Cs1 81.39(6) 7_566 4_556
Nd1 O2 Cs1 105.42(8) . 4_556
Cs1 O2 Cs1 64.99(7) . 4_556
B2 O2 Cs1 70.90(6) . 5_556
Nd1 O2 Cs1 84.50(3) 7_566 5_556
Nd1 O2 Cs1 92.90(3) . 5_556
Cs1 O2 Cs1 79.91(3) . 5_556
Cs1 O2 Cs1 136.66(8) 4_556 5_556
B2 O2 Cs1 70.90(6) . 8_565
Nd1 O2 Cs1 92.90(3) 7_566 8_565
Nd1 O2 Cs1 84.50(3) . 8_565
Cs1 O2 Cs1 136.66(8) . 8_565
Cs1 O2 Cs1 79.91(3) 4_556 8_565
Cs1 O2 Cs1 141.79(12) 5_556 8_565
B1 O3 Li1 84.6(4) 3 1_455
B1 O3 Nd1 99.3(3) 3 .
Li1 O3 Nd1 176.1(3) 1_455 .
B1 O3 Cs1 136.99(8) 3 6_556
Li1 O3 Cs1 85.8(2) 1_455 6_556
Nd1 O3 Cs1 91.32(10) . 6_556
B1 O3 Cs1 136.99(8) 3 .
Li1 O3 Cs1 85.8(2) 1_455 .
Nd1 O3 Cs1 91.32(10) . .
Cs1 O3 Cs1 83.66(9) 6_556 .
B1 O3 Cs1 70.09(10) 3 4_556
Li1 O3 Cs1 73.79(11) 1_455 4_556
Nd1 O3 Cs1 107.45(7) . 4_556
Cs1 O3 Cs1 144.92(11) 6_556 4_556
Cs1 O3 Cs1 66.96(2) . 4_556
B1 O3 Cs1 70.09(10) 3 7_565
Li1 O3 Cs1 73.79(11) 1_455 7_565
Nd1 O3 Cs1 107.45(7) . 7_565
Cs1 O3 Cs1 66.96(2) 6_556 7_565
Cs1 O3 Cs1 144.92(11) . 7_565
Cs1 O3 Cs1 130.16(11) 4_556 7_565
B1 O4 Li1 83.0(4) . 3_645
B1 O4 Nd1 97.5(3) . .
Li1 O4 Nd1 179.5(3) 3_645 .
B1 O4 Cs1 77.00(9) . 2_554
Li1 O4 Cs1 77.95(9) 3_645 2_554
Nd1 O4 Cs1 102.16(7) . 2_554
B1 O4 Cs1 77.00(9) . 5_556
Li1 O4 Cs1 77.95(8) 3_645 5_556
Nd1 O4 Cs1 102.16(7) . 5_556
Cs1 O4 Cs1 146.30(13) 2_554 5_556
B1 O4 Cs1 138.95(18) . 1_655
Li1 O4 Cs1 74.9(2) 3_645 1_655
Nd1 O4 Cs1 104.69(10) . 1_655
Cs1 O4 Cs1 129.29(10) 2_554 1_655
Cs1 O4 Cs1 64.93(4) 5_556 1_655
B1 O4 Cs1 138.95(18) . 6_656
Li1 O4 Cs1 74.9(2) 3_645 6_656
Nd1 O4 Cs1 104.69(10) . 6_656
Cs1 O4 Cs1 64.93(4) 2_554 6_656
Cs1 O4 Cs1 129.29(10) 5_556 6_656
Cs1 O4 Cs1 67.04(7) 1_655 6_656
B2 O5 Li1 172.1(4) 6_556 .
B2 O5 Nd1 93.7(3) 6_556 .
Li1 O5 Nd1 93.7(2) . .
B2 O5 Cs1 87.78(14) 6_556 3
Li1 O5 Cs1 94.1(3) . 3
Nd1 O5 Cs1 97.66(8) . 3
B2 O5 Cs1 91.2(2) 6_556 7_665
Li1 O5 Cs1 82.0(2) . 7_665
Nd1 O5 Cs1 169.74(11) . 7_665
Cs1 O5 Cs1 73.48(6) 3 7_665
B2 O5 Cs1 90.5(2) 6_556 6_656
Li1 O5 Cs1 83.3(3) . 6_656
Nd1 O5 Cs1 120.43(9) . 6_656
Cs1 O5 Cs1 141.90(9) 3 6_656
Cs1 O5 Cs1 68.50(6) 7_665 6_656
O3 B1 O1 121.0(5) 3_545 .
O3 B1 O4 120.0(5) 3_545 .
O1 B1 O4 119.1(5) . .
O3 B1 Li1 59.3(3) 3_545 3_645
O1 B1 Li1 179.8(5) . 3_645
O4 B1 Li1 60.7(3) . 3_645
O3 B1 Nd1 174.8(4) 3_545 .
O1 B1 Nd1 64.3(3) . .
O4 B1 Nd1 54.8(3) . .
Li1 B1 Nd1 115.5(3) 3_645 .
O3 B1 Nd1 53.4(3) 3_545 3_545
O1 B1 Nd1 67.6(3) . 3_545
O4 B1 Nd1 173.3(4) . 3_545
Li1 B1 Nd1 112.6(3) 3_645 3_545
Nd1 B1 Nd1 131.8(2) . 3_545
O3 B1 Cs1 86.54(13) 3_545 5_556
O1 B1 Cs1 104.88(11) . 5_556
O4 B1 Cs1 78.58(12) . 5_556
Li1 B1 Cs1 75.10(11) 3_645 5_556
Nd1 B1 Cs1 92.07(12) . 5_556
Nd1 B1 Cs1 100.10(11) 3_545 5_556
O3 B1 Cs1 86.54(13) 3_545 2_554
O1 B1 Cs1 104.88(11) . 2_554
O4 B1 Cs1 78.58(12) . 2_554
Li1 B1 Cs1 75.10(11) 3_645 2_554
Nd1 B1 Cs1 92.07(12) . 2_554
Nd1 B1 Cs1 100.10(11) 3_545 2_554
Cs1 B1 Cs1 148.7(2) 5_556 2_554
O5 B2 O5 123.5(5) 7_566 6_556
O5 B2 O2 118.2(3) 7_566 .
O5 B2 O2 118.2(3) 6_556 .
O5 B2 Nd1 158.78(12) 7_566 .
O5 B2 Nd1 57.65(15) 6_556 .
O2 B2 Nd1 65.18(12) . .
O5 B2 Nd1 57.65(15) 7_566 7_566
O5 B2 Nd1 158.78(12) 6_556 7_566
O2 B2 Nd1 65.18(12) . 7_566
Nd1 B2 Nd1 130.4(2) . 7_566
O5 B2 Cs1 67.79(11) 7_566 5_556
O5 B2 Cs1 116.37(14) 6_556 5_556
O2 B2 Cs1 85.99(11) . 5_556
Nd1 B2 Cs1 92.35(6) . 5_556
Nd1 B2 Cs1 84.28(5) 7_566 5_556
O5 B2 Cs1 116.37(14) 7_566 8_565
O5 B2 Cs1 67.79(11) 6_556 8_565
O2 B2 Cs1 85.99(11) . 8_565
Nd1 B2 Cs1 84.28(5) . 8_565
Nd1 B2 Cs1 92.35(6) 7_566 8_565
Cs1 B2 Cs1 172.0(2) 5_556 8_565
O5 B2 Cs1 66.4(2) 7_566 4_656
O5 B2 Cs1 65.7(2) 6_556 4_656
O2 B2 Cs1 149.04(6) . 4_656
Nd1 B2 Cs1 122.75(10) . 4_656
Nd1 B2 Cs1 100.30(7) 7_566 4_656
Cs1 B2 Cs1 121.08(15) 5_556 4_656
Cs1 B2 Cs1 66.66(6) 8_565 4_656
O5 B2 Cs1 65.7(2) 7_566 1_655
O5 B2 Cs1 66.4(2) 6_556 1_655
O2 B2 Cs1 149.04(6) . 1_655
Nd1 B2 Cs1 100.30(7) . 1_655
Nd1 B2 Cs1 122.75(10) 7_566 1_655
Cs1 B2 Cs1 66.66(6) 5_556 1_655
Cs1 B2 Cs1 121.08(15) 8_565 1_655
Cs1 B2 Cs1 61.93(11) 4_656 1_655
O5 Li1 O5 99.6(4) . 6_556
O5 Li1 O3 121.3(3) . 1_655
O5 Li1 O3 121.3(3) 6_556 1_655
O5 Li1 O4 121.5(3) . 3_655
O5 Li1 O4 121.5(3) 6_556 3_655
O3 Li1 O4 72.4(3) 1_655 3_655
O5 Li1 B1 130.2(2) . 3_655
O5 Li1 B1 130.2(2) 6_556 3_655
O3 Li1 B1 36.2(2) 1_655 3_655
O4 Li1 B1 36.3(2) 3_655 3_655
O5 Li1 Nd1 49.9(2) . .
O5 Li1 Nd1 49.9(2) 6_556 .
O3 Li1 Nd1 147.0(4) 1_655 .
O4 Li1 Nd1 140.5(4) 3_655 .
B1 Li1 Nd1 176.8(4) 3_655 .
O5 Li1 Cs1 164.5(4) . 4_656
O5 Li1 Cs1 65.58(11) 6_556 4_656
O3 Li1 Cs1 72.66(16) 1_655 4_656
O4 Li1 Cs1 67.11(14) 3_655 4_656
B1 Li1 Cs1 64.80(13) 3_655 4_656
Nd1 Li1 Cs1 114.88(14) . 4_656
O5 Li1 Cs1 65.58(11) . 7_665
O5 Li1 Cs1 164.5(4) 6_556 7_665
O3 Li1 Cs1 72.66(16) 1_655 7_665
O4 Li1 Cs1 67.11(14) 3_655 7_665
B1 Li1 Cs1 64.80(13) 3_655 7_665
Nd1 Li1 Cs1 114.88(14) . 7_665
Cs1 Li1 Cs1 128.7(3) 4_656 7_665
O5 Li1 Cs1 64.8(2) . 6_656
O5 Li1 Cs1 117.1(4) 6_556 6_656
O3 Li1 Cs1 59.7(2) 1_655 6_656
O4 Li1 Cs1 117.4(3) 3_655 6_656
B1 Li1 Cs1 88.4(3) 3_655 6_656
Nd1 Li1 Cs1 94.22(19) . 6_656
Cs1 Li1 Cs1 124.9(2) 4_656 6_656
Cs1 Li1 Cs1 62.00(8) 7_665 6_656
O5 Li1 Cs1 117.1(4) . 1_655
O5 Li1 Cs1 64.8(2) 6_556 1_655
O3 Li1 Cs1 59.7(2) 1_655 1_655
O4 Li1 Cs1 117.4(3) 3_655 1_655
B1 Li1 Cs1 88.4(3) 3_655 1_655
Nd1 Li1 Cs1 94.22(19) . 1_655
Cs1 Li1 Cs1 62.00(8) 4_656 1_655
Cs1 Li1 Cs1 124.9(2) 7_665 1_655
Cs1 Li1 Cs1 70.56(16) 6_656 1_655
O5 Li1 Cs1 55.6(2) . 3
O5 Li1 Cs1 105.8(3) 6_556 3
O3 Li1 Cs1 131.4(3) 1_655 3
O4 Li1 Cs1 73.2(2) 3_655 3
B1 Li1 Cs1 103.4(3) 3_655 3
Nd1 Li1 Cs1 73.96(17) . 3
Cs1 Li1 Cs1 122.0(2) 4_656 3
Cs1 Li1 Cs1 62.78(8) 7_665 3
Cs1 Li1 Cs1 110.24(4) 6_656 3
Cs1 Li1 Cs1 168.2(3) 1_655 3
O5 Li1 Cs1 105.8(3) . 8_565
O5 Li1 Cs1 55.6(2) 6_556 8_565
O3 Li1 Cs1 131.4(3) 1_655 8_565
O4 Li1 Cs1 73.2(2) 3_655 8_565
B1 Li1 Cs1 103.4(3) 3_655 8_565
Nd1 Li1 Cs1 73.96(17) . 8_565
Cs1 Li1 Cs1 62.78(8) 4_656 8_565
Cs1 Li1 Cs1 122.0(2) 7_665 8_565
Cs1 Li1 Cs1 168.2(3) 6_656 8_565
Cs1 Li1 Cs1 110.24(4) 1_655 8_565
Cs1 Li1 Cs1 66.42(15) 3 8_565

loop_
_geom_bond_atom_site_label_1
_geom_bond_atom_site_label_2
_geom_bond_distance
_geom_bond_site_symmetry_2
Nd1 O3 2.399(4) .
Nd1 O5 2.419(3) 6_556
Nd1 O5 2.419(3) .
Nd1 O4 2.428(4) .
Nd1 O2 2.6001(3) 6_556
Nd1 O2 2.6001(3) .
Nd1 O1 2.656(4) .
Nd1 O1 2.739(4) 3
Nd1 B2 2.858(3) .
Nd1 B2 2.858(3) 6_556
Nd1 B1 2.946(6) .
Nd1 B1 2.950(6) 3
Cs1 O1 2.888(3) .
Cs1 O3 3.051(3) .
Cs1 O5 3.074(3) 3_545
Cs1 O5 3.194(3) 7_466
Cs1 O5 3.209(3) 6_456
Cs1 B1 3.2532(17) 5_556
Cs1 O4 3.2727(11) 5_556
Cs1 B2 3.3183(5) 5_556
Cs1 O2 3.354(3) .
Cs1 O3 3.4538(16) 7_566
Cs1 Li1 3.474(4) 7_466
Cs1 B2 3.503(6) 1_455
O1 B1 1.378(7) .
O1 Nd1 2.739(4) 3_545
O1 Cs1 2.888(3) 6_556
O2 B2 1.379(8) .
O2 Nd1 2.6001(3) 7_566
O2 Cs1 3.354(3) 4_556
O2 Cs1 3.5032(13) 5_556
O2 Cs1 3.5032(13) 8_565
O3 B1 1.372(7) 3
O3 Li1 2.000(10) 1_455
O3 Cs1 3.051(3) 6_556
O3 Cs1 3.4538(16) 4_556
O3 Cs1 3.4538(16) 7_565
O4 B1 1.380(7) .
O4 Li1 2.035(9) 3_645
O4 Cs1 3.2727(11) 2_554
O4 Cs1 3.2727(11) 5_556
O4 Cs1 3.685(3) 1_655
O4 Cs1 3.685(3) 6_656
O5 B2 1.374(4) 6_556
O5 Li1 1.879(6) .
O5 Cs1 3.074(3) 3
O5 Cs1 3.194(3) 7_665
O5 Cs1 3.209(3) 6_656
B1 O3 1.372(7) 3_545
B1 Li1 2.316(11) 3_645
B1 Nd1 2.950(6) 3_545
B1 Cs1 3.2532(17) 5_556
B1 Cs1 3.2532(17) 2_554
B2 O5 1.374(4) 7_566
B2 O5 1.374(4) 6_556
B2 Nd1 2.858(3) 7_566
B2 Cs1 3.3183(5) 5_556
B2 Cs1 3.3183(5) 8_565
B2 Cs1 3.503(6) 4_656
B2 Cs1 3.503(6) 1_655
Li1 O5 1.879(6) 6_556
Li1 O3 2.000(10) 1_655
Li1 O4 2.035(9) 3_655
Li1 B1 2.316(11) 3_655
Li1 Cs1 3.474(4) 4_656
Li1 Cs1 3.474(4) 7_665
Li1 Cs1 3.523(7) 6_656
Li1 Cs1 3.523(7) 1_655
Li1 Cs1 3.716(7) 3
Li1 Cs1 3.716(7) 8_565
